data_8101652
loop_
_publ_author_name
'Aldoshin, Sergei'
'Chuev, Igor'
'Filipenko, Olga'
'Lokshin, Vladimir'
'Guglielmetti, Robert'
'P\`epe, G\'erard'

_publ_section_title
;
Crystal structure of 8-methyl-8-phenyl-[8<i>H</i>]-pyrano[3,2-<i>f
</i>]quinoline, C~19~H~15~NO
;
_journal_issue 4
_journal_name_full 'Zeitschrift f\"ur Kristallographie - New Crystal Structures'
_journal_page_first 743
_journal_page_last 744
_journal_volume 213
_journal_year 1998
_chemical_formula_sum 'C19 H15 N O'
_chemical_formula_weight 273.32
_chemical_melting_point 378.15
_space_group_IT_number 14
_symmetry_cell_setting monoclinic
_symmetry_space_group_name_Hall '-P 2yab'
_symmetry_space_group_name_H-M 'P 1 21/a 1'
_cell_angle_alpha 90.00
_cell_angle_beta 97.30(3)
_cell_angle_gamma 90.00
_cell_formula_units_Z 4
_cell_length_a 21.741(4)
_cell_length_b 7.584(2)
_cell_length_c 8.802(2)
_cell_measurement_temperature 293(2)
_cell_volume 1439.5(6)
_diffrn_ambient_temperature 293(2)
_exptl_crystal_density_diffrn 1.261
_refine_ls_R_factor_obs 0.0375
_refine_ls_wR_factor_obs 0.1158
_cod_depositor_comments
;
The following automatic conversions were performed:
'_symmetry_cell_setting' value 'Monoclinic' changed to 'monoclinic'
according to '/home/saulius/struct/CIF-dictionaries/cif_core.dic'
dictionary named 'cif_core.dic' version 2.4.1 from
2010-06-29.

'_geom_bond_publ_flag' value 'Y' changed to 'y' according to
'/home/saulius/struct/CIF-dictionaries/cif_core.dic' dictionary named
'cif_core.dic' version 2.4.1 from 2010-06-29 (8 times).

Automatic conversion script
Id: cif_fix_enum 1527 2010-12-29 10:47:43Z saulius 

The following automatic conversions were performed:

'_chemical_melting_point' value '105 \%' was changed to '378.15' - it
was converted from degrees Celsius(C) to Kelvins(K).

Automatic conversion script
Id: cif_fix_values 1646 2011-03-28 12:23:43Z adriana 
;
_cod_original_sg_symbol_H-M 'P 21/a'
_cod_database_code 8101652

loop_
_symmetry_equiv_pos_as_xyz
'x, y, z'
'-x+1/2, y+1/2, -z'
'-x, -y, -z'
'x-1/2, -y-1/2, z'

loop_
_atom_site_aniso_label
_atom_site_aniso_U_11
_atom_site_aniso_U_22
_atom_site_aniso_U_33
_atom_site_aniso_U_23
_atom_site_aniso_U_13
_atom_site_aniso_U_12
O1 0.0464(5) 0.0644(6) 0.0590(6) -0.0089(4) 0.0119(4) 0.0063(4)
C2 0.0448(6) 0.0625(8) 0.0539(8) 0.0034(6) 0.0077(5) 0.0072(5)
C3 0.0565(8) 0.0636(9) 0.0685(10) 0.0148(7) 0.0050(7) 0.0113(6)
C4 0.0601(8) 0.0500(7) 0.0689(9) 0.0131(6) 0.0134(6) 0.0077(6)
C5 0.0480(6) 0.0477(7) 0.0530(8) 0.0076(5) 0.0174(5) 0.0029(5)
C6 0.0435(6) 0.0541(7) 0.0498(7) 0.0005(5) 0.0155(5) 0.0033(5)
C7 0.0484(7) 0.0525(7) 0.0655(9) -0.0016(6) 0.0165(6) 0.0086(5)
C8 0.0452(6) 0.0608(8) 0.0661(9) 0.0041(6) 0.0123(6) 0.0083(6)
C9 0.0448(6) 0.0607(7) 0.0531(8) 0.0038(6) 0.0165(5) -0.0022(5)
C10 0.0481(6) 0.0498(7) 0.0546(8) 0.0049(5) 0.0213(5) -0.0028(5)
C11 0.0620(8) 0.0499(7) 0.0716(10) 0.0031(6) 0.0222(7) -0.0037(6)
C12 0.0715(10) 0.0632(9) 0.0750(11) -0.0102(8) 0.0271(8) -0.0169(7)
C13 0.0618(9) 0.0833(11) 0.0619(10) -0.0081(8) 0.0182(7) -0.0201(8)
N14 0.0507(6) 0.0793(9) 0.0613(8) -0.0002(6) 0.0132(5) -0.0079(6)
C15 0.0446(6) 0.0558(7) 0.0489(7) -0.0034(5) 0.0047(5) 0.0020(5)
C16 0.0630(8) 0.0618(8) 0.0720(10) 0.0087(7) 0.0104(7) 0.0047(7)
C17 0.0869(12) 0.0831(12) 0.0764(12) 0.0213(10) 0.0023(9) -0.0168(10)
C18 0.0714(11) 0.117(2) 0.0640(11) 0.0028(10) 0.0124(8) -0.0327(11)
C19 0.0536(8) 0.113(2) 0.0745(12) -0.0160(11) 0.0207(7) -0.0098(9)
C20 0.0478(7) 0.0772(10) 0.0694(10) -0.0039(8) 0.0111(6) 0.0071(7)
C21 0.0626(9) 0.1018(14) 0.0534(10) -0.0010(9) 0.0057(7) -0.0032(9)

loop_
_atom_site_label
_atom_site_type_symbol
_atom_site_fract_x
_atom_site_fract_y
_atom_site_fract_z
_atom_site_U_iso_or_equiv
_atom_site_thermal_displace_type
_atom_site_occupancy
_atom_site_calc_flag
_atom_site_refinement_flags
_atom_site_disorder_group
O1 O 0.42625(4) 0.67640(13) 0.01917(11) 0.0562(3) Uani 1 d . .
C2 C 0.36316(6) 0.7433(2) 0.0062(2) 0.0536(3) Uani 1 d . .
C3 C 0.36507(7) 0.9417(2) 0.0097(2) 0.0631(4) Uani 1 d . .
C4 C 0.41203(7) 1.0262(2) 0.0881(2) 0.0592(4) Uani 1 d . .
C5 C 0.46403(5) 0.9280(2) 0.16741(15) 0.0486(3) Uani 1 d . .
C6 C 0.46889(6) 0.7533(2) 0.1265(2) 0.0483(3) Uani 1 d . .
C7 C 0.51975(6) 0.6489(2) 0.1857(2) 0.0547(3) Uani 1 d . .
C8 C 0.56491(6) 0.7185(2) 0.2893(2) 0.0569(4) Uani 1 d . .
C9 C 0.56167(6) 0.8946(2) 0.3391(2) 0.0520(3) Uani 1 d . .
C10 C 0.51063(6) 1.0006(2) 0.2773(2) 0.0496(3) Uani 1 d . .
C11 C 0.50907(7) 1.1746(2) 0.3339(2) 0.0600(4) Uani 1 d . .
C12 C 0.55550(8) 1.2317(2) 0.4408(2) 0.0683(4) Uani 1 d . .
C13 C 0.60389(8) 1.1179(3) 0.4936(2) 0.0681(4) Uani 1 d . .
N14 N 0.60802(5) 0.9544(2) 0.44608(14) 0.0633(3) Uani 1 d . .
C15 C 0.33104(6) 0.6671(2) 0.1359(2) 0.0498(3) Uani 1 d . .
C16 C 0.35160(8) 0.5145(2) 0.2114(2) 0.0655(4) Uani 1 d . .
C17 C 0.32046(10) 0.4444(3) 0.3260(2) 0.0828(5) Uani 1 d . .
C18 C 0.26858(9) 0.5247(3) 0.3649(2) 0.0837(6) Uani 1 d . .
C19 C 0.24718(8) 0.6751(3) 0.2901(2) 0.0794(5) Uani 1 d . .
C20 C 0.27806(7) 0.7460(2) 0.1769(2) 0.0645(4) Uani 1 d . .
C21 C 0.33242(9) 0.6721(3) -0.1465(2) 0.0727(5) Uani 1 d . .
H3 H 0.3322(8) 1.0041(26) -0.0516(20) 0.077(5) Uiso 1 d . .
H4 H 0.4132(9) 1.1503(27) 0.0922(22) 0.082(6) Uiso 1 d . .
H7 H 0.5211(7) 0.5222(25) 0.1492(19) 0.070(5) Uiso 1 d . .
H8 H 0.5995(8) 0.6449(23) 0.3387(19) 0.066(4) Uiso 1 d . .
H11 H 0.4740(9) 1.2517(26) 0.2943(21) 0.078(5) Uiso 1 d . .
H12 H 0.5550(9) 1.3485(28) 0.4827(23) 0.087(6) Uiso 1 d . .
H13 H 0.6374(9) 1.1549(24) 0.5664(21) 0.072(5) Uiso 1 d . .
H16 H 0.3895(10) 0.4600(29) 0.1761(23) 0.099(6) Uiso 1 d . .
H17 H 0.3362(12) 0.3421(36) 0.3762(31) 0.121(8) Uiso 1 d . .
H18 H 0.2467(11) 0.4799(34) 0.4410(27) 0.108(7) Uiso 1 d . .
H19 H 0.2072(11) 0.7259(31) 0.3193(24) 0.102(7) Uiso 1 d . .
H20 H 0.2624(9) 0.8576(27) 0.1235(22) 0.082(5) Uiso 1 d . .
H211 H 0.2895(9) 0.7022(24) -0.1608(20) 0.076(5) Uiso 1 d . .
H212 H 0.3522(10) 0.7180(30) -0.2305(27) 0.095(6) Uiso 1 d . .
H213 H 0.3356(9) 0.5342(31) -0.1408(23) 0.091(6) Uiso 1 d . .

loop_
_geom_bond_atom_site_label_1
_geom_bond_atom_site_label_2
_geom_bond_distance
_geom_bond_site_symmetry_2
_geom_bond_publ_flag
O1 C6 1.367(2) . y
O1 C2 1.453(2) . y
C2 C3 1.505(2) . y
C2 C21 1.522(2) . y
C2 C15 1.526(2) . y
C3 C4 1.323(2) . y
C4 C5 1.456(2) . y
C5 C6 1.381(2) . y
C5 C10 1.420(2) . ?
C6 C7 1.405(2) . ?
C7 C8 1.359(2) . ?
C8 C9 1.410(2) . ?
C9 N14 1.366(2) . ?
C9 C10 1.421(2) . ?
C10 C11 1.413(2) . ?
C11 C12 1.360(2) . ?
C12 C13 1.394(3) . ?
C13 N14 1.316(2) . ?
C15 C16 1.380(2) . ?
C15 C20 1.386(2) . ?
C16 C17 1.390(2) . ?
C17 C18 1.363(3) . ?
C18 C19 1.368(3) . ?
C19 C20 1.380(3) . ?
